data_4084003
loop_
_publ_author_name
'Ronellenfitsch, Mathias'
'Wadepohl, Hubert'
'Enders, Markus'

_publ_section_title
;
 Chromium Aryl Complexes with N-Donor Ligands as Catalyst Precursors
 for Selective Ethylene Trimerization
;
_journal_issue 20
_journal_name_full Organometallics
_journal_page_first 5758
_journal_paper_doi 10.1021/om500459k
_journal_volume 33
_journal_year 2014
_chemical_formula_moiety 'C25 H31 Cl2 Cr N2 O, C4 H8 O'
_chemical_formula_sum 'C29 H39 Cl2 Cr N2 O2'
_chemical_formula_weight 570.52
_chemical_properties_physical air-sensitive
_space_group_crystal_system monoclinic
_space_group_IT_number 15
_space_group_name_Hall '-C 2yc'
_space_group_name_H-M_alt 'C 1 2/c 1'
_symmetry_cell_setting monoclinic
_symmetry_Int_Tables_number 15
_symmetry_space_group_name_Hall '-C 2yc'
_symmetry_space_group_name_H-M 'C 1 2/c 1'
_atom_sites_solution_hydrogens geom
_atom_sites_solution_primary dual
_atom_sites_solution_secondary difmap
_audit_block_code en_mr15
_audit_creation_date 2014-04-25
_audit_update_record 'Fri Apr 25 10:35:16 CEST 2014'
_cell_angle_alpha 90
_cell_angle_beta 106.459(11)
_cell_angle_gamma 90
_cell_formula_units_Z 8
_cell_length_a 25.392(14)
_cell_length_b 14.420(9)
_cell_length_c 15.624(10)
_cell_measurement_reflns_used 8119
_cell_measurement_temperature 100(2)
_cell_measurement_theta_max 29.26
_cell_measurement_theta_min 2.72
_cell_volume 5486(6)
_computing_cell_refinement
;
SAINT 8.x (Bruker AXS, 1997-2012). Includes estimated systematic errors
 of the unit cell constants from Monte Carlo simulations.
;
_computing_data_collection 'SMART-5.631 (Bruker AXS, 2003)'
_computing_data_reduction 'SAINT 8.x (Bruker AXS, 1997-2011)'
_computing_molecular_graphics 'Olex2 (Dolomanov et al., 2009)'
_computing_publication_material 'encif (Wadepohl, 2009-13); encifer 1.4 (CCDC, 2011)'
_computing_structure_refinement 'ShelXL (Sheldrick, 2008)'
_computing_structure_solution 'SHELXT (Sheldrick, 2013)'
_diffrn_ambient_environment 'perfluoro polyether oil'
_diffrn_ambient_temperature 100(1)
_diffrn_detector 'CCD plate'
_diffrn_detector_area_resol_mean 8.19
_diffrn_detector_type CCD-PXL-KAF2
_diffrn_measured_fraction_theta_full 1.000
_diffrn_measured_fraction_theta_max 0.992
_diffrn_measurement_device 'three-circle diffractometer'
_diffrn_measurement_device_type 'Bruker AXS Smart 1000'
_diffrn_measurement_method '\f- and \w-scans'
_diffrn_measurement_specimen_support 'polyimid foil'
_diffrn_radiation_monochromator graphite
_diffrn_radiation_probe x-ray
_diffrn_radiation_type MoK\a
_diffrn_radiation_wavelength 0.71073
_diffrn_reflns_av_R_equivalents 0.0741
_diffrn_reflns_av_unetI/netI 0.0496
_diffrn_reflns_Laue_measured_fraction_full 1.000
_diffrn_reflns_Laue_measured_fraction_max 0.992
_diffrn_reflns_limit_h_max 34
_diffrn_reflns_limit_h_min -35
_diffrn_reflns_limit_k_max 20
_diffrn_reflns_limit_k_min -19
_diffrn_reflns_limit_l_max 21
_diffrn_reflns_limit_l_min -21
_diffrn_reflns_number 61781
_diffrn_reflns_point_group_measured_fraction_full 1.000
_diffrn_reflns_point_group_measured_fraction_max 0.992
_diffrn_reflns_theta_full 25.242
_diffrn_reflns_theta_max 29.741
_diffrn_reflns_theta_min 1.974
_diffrn_source 'sealed X-Ray tube (Mo)'
_diffrn_source_type 'fine focus tube'
_diffrn_standards_number 0
_exptl_absorpt_coefficient_mu 0.641
_exptl_absorpt_correction_T_max 0.7459
_exptl_absorpt_correction_T_min 0.6869
_exptl_absorpt_correction_type multi-scan
_exptl_absorpt_process_details
;
multi-scan from symmetry-related measurements (Blessing 1995)
SADABS (Sheldrick & Bruker AXS, 2004-2008)
;
_exptl_crystal_colour black
_exptl_crystal_density_diffrn 1.381
_exptl_crystal_description irregular
_exptl_crystal_F_000 2408
_exptl_crystal_size_max 0.25
_exptl_crystal_size_mid 0.2
_exptl_crystal_size_min 0.18
_refine_diff_density_max 1.293
_refine_diff_density_min -0.634
_refine_diff_density_rms 0.090
_refine_ls_extinction_method none
_refine_ls_goodness_of_fit_ref 1.023
_refine_ls_hydrogen_treatment constr
_refine_ls_matrix_type full
_refine_ls_number_parameters 326
_refine_ls_number_reflns 7766
_refine_ls_number_restraints 0
_refine_ls_restrained_S_all 1.023
_refine_ls_R_factor_all 0.0908
_refine_ls_R_factor_gt 0.0518
_refine_ls_shift/su_max 0.001
_refine_ls_shift/su_mean 0.000
_refine_ls_structure_factor_coef Fsqd
_refine_ls_weighting_details 'w=1/[\s^2^(Fo^2^)+(0.0613P)^2^+15.7660P] where P=(Fo^2^+2Fc^2^)/3'
_refine_ls_weighting_scheme calc
_refine_ls_wR_factor_gt 0.1236
_refine_ls_wR_factor_ref 0.1459
_reflns_Friedel_coverage 0.000
_reflns_number_gt 5310
_reflns_number_total 7766
_reflns_threshold_expression 'I > 2\s(I)'
_cod_data_source_file om500459k_si_002.cif
_cod_data_source_block en_mr15
_cod_original_sg_symbol_H-M 'C 2/c'
_cod_database_code 4084003
_audit_block_refno 1857
_audit_block_usercomment mr175
_shelxl_version_number 2014-3
_shelx_space_group_comment
;
The symmetry employed for this shelxl refinement is uniquely defined
by the following loop, which should always be used as a source of
symmetry information in preference to the above space-group names.
They are only intended as comments.
;
_shelx_estimated_absorpt_t_max 0.893
_shelx_estimated_absorpt_t_min 0.856
_olex2_refinement_description
;
1. Fixed Uiso
 At 1.2 times of:
  All C(H) groups, All C(H,H) groups
 At 1.5 times of:
  All C(H,H,H) groups
2.a Secondary CH2 refined with riding coordinates:
 C11(H11A,H11B), C12(H12A,H12B), C13(H13A,H13B), C14(H14A,H14B), C15(H15A,
 H15B), C23(H23A,H23B), C24(H24A,H24B), C25(H25A,H25B), C26(H26A,H26B),
 C27(H27A,H27B), C28(H28A,H28B), C29(H29A,H29B), C30(H30A,H30B)
2.b Aromatic/amide H refined with riding coordinates:
 C2(H2), C3(H3), C4(H4), C5(H5), C6(H6), C7(H7), C17(H17), C18(H18), C20(H20),
 C21(H21)
2.c Idealised Me refined as rotating group:
 C22(H22A,H22B,H22C)
;

loop_
_symmetry_equiv_pos_as_xyz
'x, y, z'
'-x, y, -z+1/2'
'x+1/2, y+1/2, z'
'-x+1/2, y+1/2, -z+1/2'
'-x, -y, -z'
'x, -y, z-1/2'
'-x+1/2, -y+1/2, -z'
'x+1/2, -y+1/2, z-1/2'

loop_
_atom_site_label
_atom_site_type_symbol
_atom_site_fract_x
_atom_site_fract_y
_atom_site_fract_z
_atom_site_U_iso_or_equiv
_atom_site_adp_type
_atom_site_occupancy
_atom_site_site_symmetry_order
_atom_site_calc_flag
_atom_site_refinement_flags_posn
Cr Cr 0.34193(2) 0.91896(3) 0.23026(3) 0.01860(11) Uani 1 1 d .
Cl1 Cl 0.39400(3) 0.90322(5) 0.12982(4) 0.02473(15) Uani 1 1 d .
Cl2 Cl 0.28165(3) 0.93549(4) 0.31713(4) 0.02138(14) Uani 1 1 d .
O1 O 0.39434(8) 1.01935(13) 0.30604(12) 0.0240(4) Uani 1 1 d .
N1 N 0.28851(9) 0.82308(15) 0.15598(13) 0.0197(4) Uani 1 1 d .
N2 N 0.27515(10) 1.01521(15) 0.12529(14) 0.0220(5) Uani 1 1 d .
C2 C 0.29811(12) 0.73278(18) 0.16187(17) 0.0229(5) Uani 1 1 d .
H2 H 0.3331 0.7120 0.1968 0.027 Uiso 1 1 calc R
C3 C 0.25929(12) 0.66610(19) 0.11926(17) 0.0261(6) Uani 1 1 d .
H3 H 0.2681 0.6019 0.1243 0.031 Uiso 1 1 calc R
C4 C 0.20873(12) 0.6953(2) 0.07055(18) 0.0277(6) Uani 1 1 d .
H4 H 0.1814 0.6513 0.0428 0.033 Uiso 1 1 calc R
C5 C 0.14579(12) 0.8239(2) 0.00796(19) 0.0326(7) Uani 1 1 d .
H5 H 0.1176 0.7815 -0.0203 0.039 Uiso 1 1 calc R
C6 C 0.13707(13) 0.9162(2) -0.0028(2) 0.0363(7) Uani 1 1 d .
H6 H 0.1024 0.9387 -0.0375 0.044 Uiso 1 1 calc R
C7 C 0.17923(13) 0.9791(2) 0.0375(2) 0.0328(7) Uani 1 1 d .
H7 H 0.1725 1.0437 0.0279 0.039 Uiso 1 1 calc R
C8 C 0.22970(12) 0.9507(2) 0.09021(17) 0.0241(5) Uani 1 1 d .
C9 C 0.23879(11) 0.85404(19) 0.10389(16) 0.0214(5) Uani 1 1 d .
C10 C 0.19699(11) 0.7906(2) 0.06137(17) 0.0243(6) Uani 1 1 d .
C11 C 0.29267(13) 1.0480(2) 0.04614(17) 0.0284(6) Uani 1 1 d .
H11A H 0.2606 1.0749 0.0014 0.034 Uiso 1 1 calc R
H11B H 0.3057 0.9943 0.0184 0.034 Uiso 1 1 calc R
C12 C 0.33762(15) 1.1195(2) 0.0716(2) 0.0360(7) Uani 1 1 d .
H12A H 0.3472 1.1402 0.0175 0.043 Uiso 1 1 calc R
H12B H 0.3708 1.0913 0.1128 0.043 Uiso 1 1 calc R
C13 C 0.32005(16) 1.2029(2) 0.1166(2) 0.0406(8) Uani 1 1 d .
H13A H 0.2905 1.2369 0.0728 0.049 Uiso 1 1 calc R
H13B H 0.3516 1.2455 0.1385 0.049 Uiso 1 1 calc R
C14 C 0.29945(14) 1.1714(2) 0.1946(2) 0.0319(7) Uani 1 1 d .
H14A H 0.3305 1.1457 0.2423 0.038 Uiso 1 1 calc R
H14B H 0.2846 1.2253 0.2194 0.038 Uiso 1 1 calc R
C15 C 0.25514(13) 1.09828(19) 0.16497(18) 0.0273(6) Uani 1 1 d .
H15A H 0.2428 1.0784 0.2169 0.033 Uiso 1 1 calc R
H15B H 0.2232 1.1255 0.1202 0.033 Uiso 1 1 calc R
C16 C 0.38919(11) 0.82126(18) 0.31703(17) 0.0218(5) Uani 1 1 d .
C17 C 0.36874(12) 0.76935(19) 0.37557(18) 0.0251(6) Uani 1 1 d .
H17 H 0.3309 0.7740 0.3722 0.030 Uiso 1 1 calc R
C18 C 0.40211(12) 0.7108(2) 0.4388(2) 0.0287(6) Uani 1 1 d .
H18 H 0.3866 0.6770 0.4779 0.034 Uiso 1 1 calc R
C19 C 0.45723(12) 0.7007(2) 0.4462(2) 0.0304(6) Uani 1 1 d .
C20 C 0.47830(12) 0.7511(2) 0.3873(2) 0.0322(7) Uani 1 1 d .
H20 H 0.5160 0.7453 0.3901 0.039 Uiso 1 1 calc R
C21 C 0.44492(12) 0.8096(2) 0.32448(19) 0.0298(6) Uani 1 1 d .
H21 H 0.4605 0.8430 0.2852 0.036 Uiso 1 1 calc R
C22 C 0.49359(15) 0.6371(3) 0.5150(3) 0.0468(9) Uani 1 1 d .
H22A H 0.5231 0.6734 0.5551 0.070 Uiso 1 1 calc GR
H22B H 0.5095 0.5897 0.4849 0.070 Uiso 1 1 calc GR
H22C H 0.4717 0.6071 0.5497 0.070 Uiso 1 1 calc GR
C23 C 0.40290(12) 1.0261(2) 0.40298(17) 0.0281(6) Uani 1 1 d .
H23A H 0.4182 0.9677 0.4331 0.034 Uiso 1 1 calc R
H23B H 0.3680 1.0400 0.4167 0.034 Uiso 1 1 calc R
C24 C 0.44306(14) 1.1045(3) 0.4317(2) 0.0399(8) Uani 1 1 d .
H24A H 0.4646 1.0978 0.4950 0.048 Uiso 1 1 calc R
H24B H 0.4241 1.1652 0.4234 0.048 Uiso 1 1 calc R
C25 C 0.47937(15) 1.0946(3) 0.3701(2) 0.0477(10) Uani 1 1 d .
H25A H 0.4959 1.1548 0.3617 0.057 Uiso 1 1 calc R
H25B H 0.5090 1.0490 0.3939 0.057 Uiso 1 1 calc R
C26 C 0.44153(15) 1.0619(3) 0.2861(2) 0.0482(10) Uani 1 1 d .
H26A H 0.4294 1.1146 0.2445 0.058 Uiso 1 1 calc R
H26B H 0.4602 1.0160 0.2575 0.058 Uiso 1 1 calc R
O2 O 0.06242(14) 1.0192(2) -0.18390(19) 0.0654(8) Uani 1 1 d .
C27 C 0.0714(2) 0.9491(3) -0.2453(3) 0.0682(13) Uani 1 1 d .
H27A H 0.0364 0.9340 -0.2906 0.082 Uiso 1 1 calc R
H27B H 0.0862 0.8917 -0.2125 0.082 Uiso 1 1 calc R
C28 C 0.1111(2) 0.9882(4) -0.2885(4) 0.0846(17) Uani 1 1 d .
H28A H 0.0966 0.9834 -0.3542 0.102 Uiso 1 1 calc R
H28B H 0.1463 0.9542 -0.2692 0.102 Uiso 1 1 calc R
C29 C 0.11940(19) 1.0875(3) -0.2611(3) 0.0645(12) Uani 1 1 d .
H29A H 0.1568 1.0977 -0.2207 0.077 Uiso 1 1 calc R
H29B H 0.1138 1.1284 -0.3137 0.077 Uiso 1 1 calc R
C30 C 0.0770(3) 1.1048(4) -0.2140(5) 0.098(2) Uani 1 1 d .
H30A H 0.0917 1.1469 -0.1628 0.117 Uiso 1 1 calc R
H30B H 0.0443 1.1343 -0.2551 0.117 Uiso 1 1 calc R

loop_
_atom_site_aniso_label
_atom_site_aniso_U_11
_atom_site_aniso_U_22
_atom_site_aniso_U_33
_atom_site_aniso_U_23
_atom_site_aniso_U_13
_atom_site_aniso_U_12
Cr 0.0221(2) 0.0207(2) 0.01435(19) -0.00282(15) 0.00747(15) -0.00243(15)
Cl1 0.0267(3) 0.0311(3) 0.0194(3) -0.0052(2) 0.0115(2) -0.0033(3)
Cl2 0.0248(3) 0.0248(3) 0.0166(3) -0.0012(2) 0.0092(2) 0.0002(2)
O1 0.0287(10) 0.0279(10) 0.0178(8) -0.0054(7) 0.0104(7) -0.0072(8)
N1 0.0247(11) 0.0216(11) 0.0145(9) -0.0019(8) 0.0085(8) -0.0013(8)
N2 0.0304(12) 0.0197(11) 0.0178(10) -0.0014(8) 0.0101(9) -0.0004(9)
C2 0.0318(15) 0.0221(13) 0.0163(11) -0.0022(10) 0.0092(10) -0.0023(11)
C3 0.0395(16) 0.0208(13) 0.0211(12) -0.0042(10) 0.0137(12) -0.0066(11)
C4 0.0359(16) 0.0304(15) 0.0205(12) -0.0085(11) 0.0137(11) -0.0121(12)
C5 0.0254(15) 0.0468(19) 0.0243(14) -0.0089(13) 0.0049(11) -0.0050(13)
C6 0.0262(15) 0.050(2) 0.0282(15) -0.0063(14) 0.0003(12) 0.0043(14)
C7 0.0338(16) 0.0319(16) 0.0299(15) -0.0011(12) 0.0044(12) 0.0086(13)
C8 0.0290(14) 0.0272(14) 0.0169(11) -0.0031(10) 0.0078(10) 0.0008(11)
C9 0.0242(13) 0.0253(13) 0.0156(11) -0.0034(10) 0.0073(10) -0.0020(10)
C10 0.0258(14) 0.0328(15) 0.0171(12) -0.0057(10) 0.0104(10) -0.0057(11)
C11 0.0437(17) 0.0268(14) 0.0170(12) 0.0016(10) 0.0124(11) 0.0014(12)
C12 0.056(2) 0.0281(15) 0.0301(15) 0.0006(12) 0.0216(14) -0.0085(14)
C13 0.066(2) 0.0250(15) 0.0348(17) 0.0002(13) 0.0212(16) -0.0080(15)
C14 0.0495(19) 0.0217(14) 0.0272(14) -0.0029(11) 0.0153(13) -0.0006(12)
C15 0.0411(17) 0.0211(13) 0.0206(12) -0.0012(10) 0.0102(11) 0.0049(11)
C16 0.0246(13) 0.0219(13) 0.0187(12) -0.0050(10) 0.0057(10) 0.0010(10)
C17 0.0252(14) 0.0233(13) 0.0259(13) -0.0032(11) 0.0054(11) -0.0010(10)
C18 0.0316(15) 0.0232(14) 0.0303(14) 0.0004(11) 0.0071(12) -0.0029(11)
C19 0.0302(15) 0.0249(14) 0.0314(15) -0.0029(12) 0.0010(12) 0.0004(11)
C20 0.0244(15) 0.0392(17) 0.0309(15) -0.0052(13) 0.0043(12) 0.0010(12)
C21 0.0295(15) 0.0351(16) 0.0251(13) -0.0019(12) 0.0084(11) -0.0028(12)
C22 0.040(2) 0.0387(19) 0.053(2) 0.0113(16) -0.0007(16) 0.0053(15)
C23 0.0348(16) 0.0345(16) 0.0176(12) -0.0093(11) 0.0115(11) -0.0086(12)
C24 0.0457(19) 0.050(2) 0.0290(15) -0.0203(14) 0.0182(14) -0.0218(16)
C25 0.0374(19) 0.075(3) 0.0353(17) -0.0223(17) 0.0179(15) -0.0238(18)
C26 0.045(2) 0.073(3) 0.0329(17) -0.0210(17) 0.0220(15) -0.0358(19)
O2 0.082(2) 0.068(2) 0.0502(17) -0.0083(15) 0.0255(16) 0.0106(17)
C27 0.100(4) 0.049(3) 0.059(3) -0.010(2) 0.027(3) 0.005(2)
C28 0.094(4) 0.076(4) 0.102(4) -0.037(3) 0.058(3) -0.007(3)
C29 0.059(3) 0.072(3) 0.068(3) -0.025(2) 0.026(2) -0.007(2)
C30 0.122(5) 0.063(3) 0.140(5) -0.045(4) 0.090(5) -0.034(3)

loop_
_atom_type_symbol
_atom_type_description
_atom_type_scat_dispersion_real
_atom_type_scat_dispersion_imag
_atom_type_scat_source
C C 0.0033 0.0016 'International Tables Vol C Tables 4.2.6.8 and 6.1.1.4'
H H 0.0000 0.0000 'International Tables Vol C Tables 4.2.6.8 and 6.1.1.4'
Cl Cl 0.1484 0.1585 'International Tables Vol C Tables 4.2.6.8 and 6.1.1.4'
Cr Cr 0.3209 0.6236 'International Tables Vol C Tables 4.2.6.8 and 6.1.1.4'
N N 0.0061 0.0033 'International Tables Vol C Tables 4.2.6.8 and 6.1.1.4'
O O 0.0106 0.0060 'International Tables Vol C Tables 4.2.6.8 and 6.1.1.4'

loop_
_geom_angle_atom_site_label_1
_geom_angle_atom_site_label_2
_geom_angle_atom_site_label_3
_geom_angle
Cl1 Cr N2 91.24(7)
Cl2 Cr Cl1 173.80(3)
Cl2 Cr N2 83.50(7)
O1 Cr Cl1 93.28(7)
O1 Cr Cl2 90.98(7)
O1 Cr N2 101.36(9)
N1 Cr Cl1 87.93(7)
N1 Cr Cl2 87.72(7)
N1 Cr O1 178.22(8)
N1 Cr N2 77.30(9)
N1 Cr C16 94.53(10)
C16 Cr Cl1 92.31(9)
C16 Cr Cl2 92.43(9)
C16 Cr O1 86.73(10)
C16 Cr N2 170.97(9)
C23 O1 Cr 120.90(16)
C26 O1 Cr 126.88(17)
C26 O1 C23 107.6(2)
C2 N1 Cr 123.01(19)
C2 N1 C9 118.9(2)
C9 N1 Cr 117.87(18)
C8 N2 Cr 102.42(16)
C8 N2 C11 106.1(2)
C8 N2 C15 109.8(2)
C11 N2 Cr 114.94(18)
C15 N2 Cr 115.44(16)
C15 N2 C11 107.6(2)
N1 C2 H2 118.3
N1 C2 C3 123.4(3)
C3 C2 H2 118.3
C2 C3 H3 120.7
C4 C3 C2 118.6(3)
C4 C3 H3 120.7
C3 C4 H4 120.0
C3 C4 C10 119.9(3)
C10 C4 H4 120.0
C6 C5 H5 120.1
C6 C5 C10 119.8(3)
C10 C5 H5 120.1
C5 C6 H6 119.9
C5 C6 C7 120.1(3)
C7 C6 H6 119.9
C6 C7 H7 118.8
C8 C7 C6 122.5(3)
C8 C7 H7 118.8
C7 C8 N2 122.5(3)
C7 C8 C9 117.9(3)
C9 C8 N2 119.4(2)
N1 C9 C8 119.5(2)
N1 C9 C10 120.7(2)
C10 C9 C8 119.7(2)
C4 C10 C5 121.6(3)
C4 C10 C9 118.3(3)
C5 C10 C9 120.0(3)
N2 C11 H11A 109.2
N2 C11 H11B 109.2
N2 C11 C12 112.1(2)
H11A C11 H11B 107.9
C12 C11 H11A 109.2
C12 C11 H11B 109.2
C11 C12 H12A 109.4
C11 C12 H12B 109.4
C11 C12 C13 111.3(3)
H12A C12 H12B 108.0
C13 C12 H12A 109.4
C13 C12 H12B 109.4
C12 C13 H13A 109.6
C12 C13 H13B 109.6
C12 C13 C14 110.2(3)
H13A C13 H13B 108.1
C14 C13 H13A 109.6
C14 C13 H13B 109.6
C13 C14 H14A 109.5
C13 C14 H14B 109.5
H14A C14 H14B 108.1
C15 C14 C13 110.8(3)
C15 C14 H14A 109.5
C15 C14 H14B 109.5
N2 C15 C14 111.8(2)
N2 C15 H15A 109.2
N2 C15 H15B 109.2
C14 C15 H15A 109.2
C14 C15 H15B 109.2
H15A C15 H15B 107.9
C17 C16 Cr 122.6(2)
C17 C16 C21 116.0(3)
C21 C16 Cr 121.2(2)
C16 C17 H17 119.1
C18 C17 C16 121.9(3)
C18 C17 H17 119.1
C17 C18 H18 119.2
C19 C18 C17 121.6(3)
C19 C18 H18 119.2
C18 C19 C20 117.4(3)
C18 C19 C22 121.7(3)
C20 C19 C22 121.0(3)
C19 C20 H20 119.6
C21 C20 C19 120.9(3)
C21 C20 H20 119.6
C16 C21 H21 118.9
C20 C21 C16 122.3(3)
C20 C21 H21 118.9
C19 C22 H22A 109.5
C19 C22 H22B 109.5
C19 C22 H22C 109.5
H22A C22 H22B 109.5
H22A C22 H22C 109.5
H22B C22 H22C 109.5
O1 C23 H23A 110.9
O1 C23 H23B 110.9
O1 C23 C24 104.3(2)
H23A C23 H23B 108.9
C24 C23 H23A 110.9
C24 C23 H23B 110.9
C23 C24 H24A 111.2
C23 C24 H24B 111.2
C23 C24 C25 102.8(2)
H24A C24 H24B 109.1
C25 C24 H24A 111.2
C25 C24 H24B 111.2
C24 C25 H25A 111.0
C24 C25 H25B 111.0
H25A C25 H25B 109.0
C26 C25 C24 103.7(3)
C26 C25 H25A 111.0
C26 C25 H25B 111.0
O1 C26 C25 108.3(3)
O1 C26 H26A 110.0
O1 C26 H26B 110.0
C25 C26 H26A 110.0
C25 C26 H26B 110.0
H26A C26 H26B 108.4
C30 O2 C27 106.5(4)
O2 C27 H27A 110.3
O2 C27 H27B 110.3
O2 C27 C28 106.9(4)
H27A C27 H27B 108.6
C28 C27 H27A 110.3
C28 C27 H27B 110.3
C27 C28 H28A 110.3
C27 C28 H28B 110.3
C27 C28 C29 107.1(4)
H28A C28 H28B 108.5
C29 C28 H28A 110.3
C29 C28 H28B 110.3
C28 C29 H29A 111.0
C28 C29 H29B 111.0
H29A C29 H29B 109.0
C30 C29 C28 103.9(4)
C30 C29 H29A 111.0
C30 C29 H29B 111.0
O2 C30 C29 108.3(4)
O2 C30 H30A 110.0
O2 C30 H30B 110.0
C29 C30 H30A 110.0
C29 C30 H30B 110.0
H30A C30 H30B 108.4

loop_
_geom_bond_atom_site_label_1
_geom_bond_atom_site_label_2
_geom_bond_distance
Cr Cl1 2.3317(13)
Cr Cl2 2.3280(12)
Cr O1 2.092(2)
Cr N1 2.051(2)
Cr N2 2.432(2)
Cr C16 2.083(3)
O1 C23 1.471(3)
O1 C26 1.457(4)
N1 C2 1.323(3)
N1 C9 1.369(3)
N2 C8 1.463(4)
N2 C11 1.504(3)
N2 C15 1.502(3)
C2 H2 0.9500
C2 C3 1.403(4)
C3 H3 0.9500
C3 C4 1.361(4)
C4 H4 0.9500
C4 C10 1.406(4)
C5 H5 0.9500
C5 C6 1.353(5)
C5 C10 1.415(4)
C6 H6 0.9500
C6 C7 1.408(4)
C7 H7 0.9500
C7 C8 1.375(4)
C8 C9 1.419(4)
C9 C10 1.416(4)
C11 H11A 0.9900
C11 H11B 0.9900
C11 C12 1.506(4)
C12 H12A 0.9900
C12 H12B 0.9900
C12 C13 1.522(5)
C13 H13A 0.9900
C13 H13B 0.9900
C13 C14 1.525(4)
C14 H14A 0.9900
C14 H14B 0.9900
C14 C15 1.515(4)
C15 H15A 0.9900
C15 H15B 0.9900
C16 C17 1.391(4)
C16 C21 1.397(4)
C17 H17 0.9500
C17 C18 1.390(4)
C18 H18 0.9500
C18 C19 1.379(4)
C19 C20 1.394(5)
C19 C22 1.512(4)
C20 H20 0.9500
C20 C21 1.386(4)
C21 H21 0.9500
C22 H22A 0.9800
C22 H22B 0.9800
C22 H22C 0.9800
C23 H23A 0.9900
C23 H23B 0.9900
C23 C24 1.503(4)
C24 H24A 0.9900
C24 H24B 0.9900
C24 C25 1.517(5)
C25 H25A 0.9900
C25 H25B 0.9900
C25 C26 1.468(4)
C26 H26A 0.9900
C26 H26B 0.9900
O2 C27 1.455(5)
O2 C30 1.407(6)
C27 H27A 0.9900
C27 H27B 0.9900
C27 C28 1.475(7)
C28 H28A 0.9900
C28 H28B 0.9900
C28 C29 1.492(6)
C29 H29A 0.9900
C29 H29B 0.9900
C29 C30 1.486(7)
C30 H30A 0.9900
C30 H30B 0.9900

loop_
_geom_torsion_atom_site_label_1
_geom_torsion_atom_site_label_2
_geom_torsion_atom_site_label_3
_geom_torsion_atom_site_label_4
_geom_torsion
Cr O1 C23 C24 179.3(2)
Cr O1 C26 C25 -155.4(3)
Cr N1 C2 C3 172.43(19)
Cr N1 C9 C8 11.3(3)
Cr N1 C9 C10 -170.64(18)
Cr N2 C8 C7 170.3(2)
Cr N2 C8 C9 -15.4(3)
Cr N2 C11 C12 -70.7(3)
Cr N2 C15 C14 70.1(2)
Cr C16 C17 C18 -173.8(2)
Cr C16 C21 C20 174.1(2)
O1 C23 C24 C25 -34.8(4)
N1 C2 C3 C4 -1.2(4)
N1 C9 C10 C4 -3.0(4)
N1 C9 C10 C5 179.8(2)
N2 C8 C9 N1 5.5(4)
N2 C8 C9 C10 -172.6(2)
N2 C11 C12 C13 -57.6(3)
C2 N1 C9 C8 -174.2(2)
C2 N1 C9 C10 3.9(4)
C2 C3 C4 C10 2.1(4)
C3 C4 C10 C5 177.1(3)
C3 C4 C10 C9 -0.1(4)
C5 C6 C7 C8 -1.6(5)
C6 C5 C10 C4 -176.7(3)
C6 C5 C10 C9 0.4(4)
C6 C7 C8 N2 174.2(3)
C6 C7 C8 C9 -0.1(4)
C7 C8 C9 N1 -180.0(2)
C7 C8 C9 C10 1.9(4)
C8 N2 C11 C12 176.9(2)
C8 N2 C15 C14 -174.7(2)
C8 C9 C10 C4 175.1(2)
C8 C9 C10 C5 -2.1(4)
C9 N1 C2 C3 -1.8(4)
C10 C5 C6 C7 1.4(5)
C11 N2 C8 C7 -68.8(3)
C11 N2 C8 C9 105.5(3)
C11 N2 C15 C14 -59.7(3)
C11 C12 C13 C14 53.2(4)
C12 C13 C14 C15 -53.3(4)
C13 C14 C15 N2 58.2(3)
C15 N2 C8 C7 47.2(3)
C15 N2 C8 C9 -138.6(2)
C15 N2 C11 C12 59.4(3)
C16 C17 C18 C19 -0.5(4)
C17 C16 C21 C20 -1.0(4)
C17 C18 C19 C20 -0.4(4)
C17 C18 C19 C22 180.0(3)
C18 C19 C20 C21 0.7(4)
C19 C20 C21 C16 0.1(5)
C21 C16 C17 C18 1.2(4)
C22 C19 C20 C21 -179.7(3)
C23 O1 C26 C25 0.3(4)
C23 C24 C25 C26 34.8(4)
C24 C25 C26 O1 -22.0(4)
C26 O1 C23 C24 21.9(3)
O2 C27 C28 C29 -7.8(6)
C27 O2 C30 C29 -28.2(6)
C27 C28 C29 C30 -8.6(7)
C28 C29 C30 O2 22.8(7)
C30 O2 C27 C28 22.1(6)
